data_2238720
loop_
_publ_author_name
'Kavitha, Channappa N.'
'Jasinski, Jerry P.'
'Anderson, Brian J.'
'Yathirajan, H. S.'
'Kaur, Manpreet'

_publ_section_title
;
 Bis{4-[(1,3-benzodioxol-5-yl)methyl]piperazin-1-yl}methane
;
_journal_coeditor_code FJ2646
_journal_issue 11
_journal_name_full 'Acta Crystallographica Section E'
_journal_page_first o1669
_journal_paper_doi 10.1107/S1600536813028109
_journal_volume 69
_journal_year 2013
_chemical_formula_iupac 'C25 H32 N4 O4'
_chemical_formula_moiety 'C25 H32 N4 O4'
_chemical_formula_sum 'C25 H32 N4 O4'
_chemical_formula_weight 452.55
_chemical_name_common
;
Bis-[1-(benzo[1,3]dioxol-5-yl-methyl)piperazinyl]methane
;
_chemical_name_systematic
;
Bis{4-[(1,3-benzodioxol-5-yl)methyl]piperazin-1-yl}methane
;
_space_group_crystal_system orthorhombic
_space_group_IT_number 33
_space_group_name_Hall 'P -2ac -2n'
_space_group_name_H-M_alt 'P n 21 a'
_symmetry_space_group_name_Hall 'P -2ac -2n'
_symmetry_space_group_name_H-M 'P n 21 a'
_atom_sites_solution_hydrogens mixed
_audit_creation_method
;
  Olex2 1.2
  (compiled Apr 23 2013 17:54:37, GUI svn.r4466)
;
_cell_angle_alpha 90
_cell_angle_beta 90
_cell_angle_gamma 90
_cell_formula_units_Z 4
_cell_length_a 38.8025(10)
_cell_length_b 9.7675(2)
_cell_length_c 6.09571(13)
_cell_measurement_reflns_used 5154
_cell_measurement_temperature 173(2)
_cell_measurement_theta_max 72.4095
_cell_measurement_theta_min 4.5232
_cell_volume 2310.29(9)
_computing_cell_refinement 'CrysAlis PRO (Agilent, 2012)'
_computing_data_collection 'CrysAlis PRO (Agilent, 2012)'
_computing_data_reduction 'CrysAlis RED (Agilent, 2012)'
_computing_molecular_graphics 'OLEX2 (Dolomanov <i>et al.</i>, 2009)'
_computing_publication_material 'OLEX2 (Dolomanov <i>et al.</i>, 2009)'
_computing_structure_refinement 'SHELXL2012 (Sheldrick, 2008)'
_computing_structure_solution 'SUPERFLIP (Palatinus & Chapuis, 2007)'
_diffrn_ambient_temperature 173(2)
_diffrn_detector_area_resol_mean 16.0416
_diffrn_measured_fraction_theta_full 0.999
_diffrn_measured_fraction_theta_max 0.987
_diffrn_measurement_device_type 'Agilent Xcalibur (Eos, Gemini)'
_diffrn_measurement_method '\w scans'
_diffrn_radiation_source 'Enhance (Cu) X-ray Source'
_diffrn_radiation_type CuK\a
_diffrn_radiation_wavelength 1.54184
_diffrn_reflns_av_R_equivalents 0.0456
_diffrn_reflns_limit_h_max 48
_diffrn_reflns_limit_h_min -43
_diffrn_reflns_limit_k_max 12
_diffrn_reflns_limit_k_min -11
_diffrn_reflns_limit_l_max 7
_diffrn_reflns_limit_l_min -5
_diffrn_reflns_number 13559
_diffrn_reflns_theta_full 67.684
_diffrn_reflns_theta_max 72.561
_diffrn_reflns_theta_min 4.558
_exptl_absorpt_coefficient_mu 0.723
_exptl_absorpt_correction_T_max 1.00000
_exptl_absorpt_correction_T_min 0.83569
_exptl_absorpt_correction_type multi-scan
_exptl_absorpt_process_details
;
(CrysAlis PRO and CrysAlis RED; Agilent, 2012)
;
_exptl_crystal_colour colourless
_exptl_crystal_density_diffrn 1.312
_exptl_crystal_description irregular
_exptl_crystal_F_000 968
_exptl_crystal_size_max 0.38
_exptl_crystal_size_mid 0.21
_exptl_crystal_size_min 0.11
_refine_diff_density_max 0.215
_refine_diff_density_min -0.165
_refine_ls_abs_structure_details
;
Flack parameter determined using 1513 quotients [(I+)-(I-)]/[(I+)+(I-)]
(Parsons & Flack, 2004)
;
_refine_ls_abs_structure_Flack -0.03(15)
_refine_ls_extinction_coef 0.0016(2)
_refine_ls_extinction_expression Fc^*^=kFc[1+0.001xFc^2^\l^3^/sin(2\q)]^-1/4^
_refine_ls_extinction_method 'SHELXL2012 (Sheldrick, 2008)'
_refine_ls_goodness_of_fit_ref 1.022
_refine_ls_hydrogen_treatment mixed
_refine_ls_matrix_type full
_refine_ls_number_parameters 307
_refine_ls_number_reflns 4199
_refine_ls_number_restraints 1
_refine_ls_restrained_S_all 1.022
_refine_ls_R_factor_all 0.0454
_refine_ls_R_factor_gt 0.0411
_refine_ls_shift/su_max 0.000
_refine_ls_shift/su_mean 0.000
_refine_ls_structure_factor_coef Fsqd
_refine_ls_weighting_details 'w=1/[\s^2^(Fo^2^)+(0.0485P)^2^+0.6698P] where P=(Fo^2^+2Fc^2^)/3'
_refine_ls_weighting_scheme calc
_refine_ls_wR_factor_gt 0.1040
_refine_ls_wR_factor_ref 0.1077
_reflns_number_gt 3869
_reflns_number_total 4199
_reflns_threshold_expression I>2\s(I)
_cod_data_source_file fj2646.cif
_cod_data_source_block I
_cod_original_cell_volume 2310.29(10)
_cod_database_code 2238720
_shelx_space_group_comment
;
The symmetry employed for this shelxl refinement is uniquely defined
by the following loop, which should always be used as a source of
symmetry information in preference to the above space-group names.
They are only intended as comments.
;

loop_
_space_group_symop_operation_xyz
'x, y, z'
'-x, y+1/2, -z'
'x+1/2, y, -z+1/2'
'-x+1/2, y+1/2, z+1/2'

loop_
_atom_site_type_symbol
_atom_site_label
_atom_site_fract_x
_atom_site_fract_y
_atom_site_fract_z
_atom_site_U_iso_or_equiv
_atom_site_adp_type
_atom_site_calc_flag
_atom_site_occupancy
O O1 0.31516(6) 0.5691(3) 1.0003(4) 0.0425(5) Uani d 1
O O2 0.31379(7) 0.7799(3) 0.8258(4) 0.0534(7) Uani d 1
O O3 0.75845(6) 0.5660(3) 0.1266(4) 0.0452(6) Uani d 1
O O4 0.77389(6) 0.4101(3) -0.1424(4) 0.0431(6) Uani d 1
N N1 0.50857(6) 0.5885(3) 0.2715(4) 0.0316(6) Uani d 1
N N2 0.43489(6) 0.5829(3) 0.2856(4) 0.0283(5) Uani d 1
N N3 0.56439(6) 0.5613(3) 0.1084(4) 0.0305(5) Uani d 1
N N4 0.62717(6) 0.6657(3) -0.0775(4) 0.0287(5) Uani d 1
C C0AA 0.54264(8) 0.5299(4) 0.2949(5) 0.0359(7) Uani d 1
C C2 0.48991(8) 0.5896(4) 0.4788(5) 0.0388(8) Uani d 1
H H2A 0.5031 0.6394 0.5879 0.047 Uiso calc 1
H H2B 0.4868 0.4965 0.5306 0.047 Uiso calc 1
C C3 0.45513(8) 0.6567(4) 0.4487(5) 0.0363(7) Uani d 1
H H3A 0.4429 0.6576 0.5875 0.044 Uiso calc 1
H H3B 0.4583 0.7508 0.4018 0.044 Uiso calc 1
C C4 0.45353(7) 0.5831(4) 0.0781(4) 0.0320(6) Uani d 1
H H4A 0.4566 0.6766 0.0279 0.038 Uiso calc 1
H H4B 0.4403 0.5341 -0.0317 0.038 Uiso calc 1
C C5 0.48843(8) 0.5158(3) 0.1056(5) 0.0335(7) Uani d 1
H H5A 0.4854 0.4211 0.1496 0.040 Uiso calc 1
H H5B 0.5007 0.5169 -0.0332 0.040 Uiso calc 1
C C6 0.40051(8) 0.6420(3) 0.2635(5) 0.0336(7) Uani d 1
H H6A 0.3892 0.6021 0.1368 0.040 Uiso calc 1
H H6B 0.4026 0.7397 0.2382 0.040 Uiso calc 1
C C7 0.37846(7) 0.6181(3) 0.4645(5) 0.0290(6) Uani d 1
C C8 0.37856(7) 0.4919(3) 0.5700(5) 0.0291(6) Uani d 1
H H8 0.3930 0.4234 0.5177 0.035 Uiso calc 1
C C9 0.35775(7) 0.4641(3) 0.7517(5) 0.0304(6) Uani d 1
H H9 0.3578 0.3789 0.8197 0.036 Uiso calc 1
C C10 0.33726(7) 0.5687(3) 0.8245(4) 0.0297(6) Uani d 1
C C11 0.30024(9) 0.7027(4) 1.0040(6) 0.0445(8) Uani d 1
H H11A 0.2754 0.6961 0.9910 0.053 Uiso calc 1
H H11B 0.3056 0.7478 1.1416 0.053 Uiso calc 1
C C12 0.33670(8) 0.6945(3) 0.7208(5) 0.0331(7) Uani d 1
C C13 0.35674(8) 0.7227(3) 0.5419(5) 0.0337(7) Uani d 1
H H13 0.3560 0.8079 0.4740 0.040 Uiso calc 1
C C14 0.59693(8) 0.4870(3) 0.1253(5) 0.0342(7) Uani d 1
H H14A 0.5924 0.3894 0.1294 0.041 Uiso calc 1
H H14B 0.6085 0.5122 0.2605 0.041 Uiso calc 1
C C15 0.62001(8) 0.5196(3) -0.0679(5) 0.0332(7) Uani d 1
H H15A 0.6415 0.4695 -0.0540 0.040 Uiso calc 1
H H15B 0.6089 0.4909 -0.2027 0.040 Uiso calc 1
C C16 0.59437(7) 0.7386(3) -0.0990(5) 0.0311(6) Uani d 1
H H16A 0.5830 0.7110 -0.2337 0.037 Uiso calc 1
H H16B 0.5986 0.8364 -0.1065 0.037 Uiso calc 1
C C17 0.57131(7) 0.7078(3) 0.0934(5) 0.0320(6) Uani d 1
H H17A 0.5823 0.7388 0.2275 0.038 Uiso calc 1
H H17B 0.5498 0.7570 0.0770 0.038 Uiso calc 1
C C18 0.65041(7) 0.7011(3) -0.2577(5) 0.0341(7) Uani d 1
H H18A 0.6544 0.7991 -0.2567 0.041 Uiso calc 1
H H18B 0.6395 0.6779 -0.3959 0.041 Uiso calc 1
C C19 0.68447(7) 0.6275(3) -0.2412(5) 0.0310(6) Uani d 1
C C20 0.70492(8) 0.6439(4) -0.0521(5) 0.0333(7) Uani d 1
H H20 0.6987 0.7043 0.0590 0.040 Uiso calc 1
C C21 0.73433(7) 0.5672(4) -0.0390(4) 0.0314(6) Uani d 1
C C22 0.78104(9) 0.4551(4) 0.0760(6) 0.0439(8) Uani d 1
H H22A 0.7775 0.3806 0.1787 0.053 Uiso calc 1
H H22B 0.8048 0.4848 0.0872 0.053 Uiso calc 1
C C23 0.74391(7) 0.4755(3) -0.2007(5) 0.0323(7) Uani d 1
C C24 0.72513(8) 0.4605(4) -0.3887(5) 0.0367(7) Uani d 1
H H24 0.7320 0.4014 -0.4999 0.044 Uiso calc 1
C C25 0.69508(8) 0.5383(3) -0.4056(5) 0.0325(7) Uani d 1
H H25 0.6817 0.5302 -0.5314 0.039 Uiso calc 1
H H0AA 0.5513(8) 0.564(4) 0.426(5) 0.031(9) Uiso d 1
H H0AB 0.5410(9) 0.429(4) 0.313(6) 0.040(10) Uiso d 1

loop_
_atom_site_aniso_label
_atom_site_aniso_U_11
_atom_site_aniso_U_22
_atom_site_aniso_U_33
_atom_site_aniso_U_12
_atom_site_aniso_U_13
_atom_site_aniso_U_23
O1 0.0476(13) 0.0446(14) 0.0352(11) 0.0079(11) 0.0122(10) 0.0003(10)
O2 0.0654(17) 0.0392(15) 0.0557(16) 0.0191(12) 0.0233(13) 0.0014(12)
O3 0.0382(12) 0.0574(16) 0.0399(12) 0.0129(12) -0.0079(9) -0.0052(12)
O4 0.0318(12) 0.0503(14) 0.0471(14) 0.0094(10) 0.0022(10) -0.0030(11)
N1 0.0285(12) 0.0389(15) 0.0275(12) -0.0058(11) -0.0001(9) 0.0010(11)
N2 0.0286(12) 0.0321(13) 0.0240(11) -0.0032(10) 0.0007(9) -0.0009(10)
N3 0.0267(12) 0.0288(13) 0.0361(13) -0.0029(10) -0.0018(9) 0.0050(11)
N4 0.0266(12) 0.0259(13) 0.0336(13) -0.0005(10) -0.0013(9) 0.0018(10)
C0AA 0.0338(16) 0.0421(19) 0.0318(15) -0.0032(14) -0.0035(12) 0.0075(14)
C2 0.0345(15) 0.055(2) 0.0270(14) -0.0094(15) -0.0037(12) -0.0020(15)
C3 0.0354(16) 0.0444(19) 0.0290(15) -0.0069(14) 0.0037(12) -0.0073(13)
C4 0.0331(15) 0.0372(16) 0.0258(13) -0.0052(13) -0.0004(11) -0.0007(13)
C5 0.0332(15) 0.0394(18) 0.0280(15) -0.0034(13) 0.0005(12) -0.0041(13)
C6 0.0344(16) 0.0326(16) 0.0338(15) 0.0020(13) 0.0008(12) 0.0037(13)
C7 0.0280(13) 0.0308(16) 0.0282(14) 0.0000(12) -0.0032(11) -0.0020(11)
C8 0.0259(14) 0.0281(16) 0.0333(15) 0.0029(11) -0.0011(11) -0.0044(11)
C9 0.0304(15) 0.0276(14) 0.0333(16) -0.0002(12) -0.0040(12) 0.0019(12)
C10 0.0262(13) 0.0356(16) 0.0273(13) -0.0020(12) -0.0006(11) -0.0027(12)
C11 0.0441(18) 0.044(2) 0.0451(19) 0.0063(16) 0.0116(15) -0.0095(16)
C12 0.0326(15) 0.0330(16) 0.0337(15) 0.0053(13) -0.0020(12) -0.0068(12)
C13 0.0359(15) 0.0263(15) 0.0387(16) 0.0031(13) -0.0018(13) 0.0010(13)
C14 0.0326(16) 0.0265(15) 0.0435(17) -0.0010(12) -0.0020(12) 0.0064(13)
C15 0.0298(15) 0.0261(15) 0.0437(17) 0.0030(12) 0.0007(13) 0.0031(13)
C16 0.0299(15) 0.0245(15) 0.0389(16) 0.0005(11) -0.0055(12) 0.0038(12)
C17 0.0269(14) 0.0290(16) 0.0401(16) 0.0022(12) -0.0029(12) -0.0008(13)
C18 0.0313(15) 0.0340(17) 0.0369(16) -0.0019(13) -0.0020(12) 0.0048(13)
C19 0.0292(14) 0.0316(15) 0.0323(15) -0.0042(12) 0.0028(11) 0.0048(12)
C20 0.0321(15) 0.0352(17) 0.0325(15) 0.0010(13) 0.0024(12) -0.0015(13)
C21 0.0313(14) 0.0359(16) 0.0269(14) -0.0035(13) 0.0009(11) 0.0040(13)
C22 0.0359(17) 0.054(2) 0.0422(19) 0.0114(16) 0.0030(14) 0.0095(16)
C23 0.0260(14) 0.0335(17) 0.0374(16) -0.0005(12) 0.0064(12) 0.0051(13)
C24 0.0326(16) 0.0390(17) 0.0385(17) -0.0052(13) 0.0093(13) -0.0031(14)
C25 0.0305(15) 0.0373(17) 0.0298(15) -0.0070(12) -0.0001(11) 0.0036(12)

loop_
_atom_type_symbol
_atom_type_description
_atom_type_scat_dispersion_real
_atom_type_scat_dispersion_imag
_atom_type_scat_source
C C 0.0181 0.0091 'International Tables Vol C Tables 4.2.6.8 and 6.1.1.4'
H H 0.0000 0.0000 'International Tables Vol C Tables 4.2.6.8 and 6.1.1.4'
N N 0.0311 0.0180 'International Tables Vol C Tables 4.2.6.8 and 6.1.1.4'
O O 0.0492 0.0322 'International Tables Vol C Tables 4.2.6.8 and 6.1.1.4'

loop_
_geom_angle_atom_site_label_1
_geom_angle_atom_site_label_2
_geom_angle_atom_site_label_3
_geom_angle
C10 O1 C11 105.5(3)
C12 O2 C11 105.8(3)
C21 O3 C22 105.4(3)
C23 O4 C22 105.2(2)
C0AA N1 C2 111.8(2)
C0AA N1 C5 111.4(3)
C2 N1 C5 109.8(2)
C3 N2 C6 111.1(2)
C4 N2 C3 108.9(2)
C4 N2 C6 111.9(2)
C0AA N3 C14 110.1(2)
C0AA N3 C17 111.3(3)
C14 N3 C17 109.4(2)
C15 N4 C16 108.3(2)
C15 N4 C18 112.3(3)
C16 N4 C18 110.7(2)
N1 C0AA N3 111.8(3)
N1 C0AA H0AA 106(2)
N1 C0AA H0AB 110(2)
N3 C0AA H0AA 113(2)
N3 C0AA H0AB 109(2)
H0AA C0AA H0AB 106(3)
N1 C2 H2A 109.7
N1 C2 H2B 109.7
N1 C2 C3 110.0(3)
H2A C2 H2B 108.2
C3 C2 H2A 109.7
C3 C2 H2B 109.7
N2 C3 C2 110.4(3)
N2 C3 H3A 109.6
N2 C3 H3B 109.6
C2 C3 H3A 109.6
C2 C3 H3B 109.6
H3A C3 H3B 108.1
N2 C4 H4A 109.6
N2 C4 H4B 109.6
N2 C4 C5 110.3(2)
H4A C4 H4B 108.1
C5 C4 H4A 109.6
C5 C4 H4B 109.6
N1 C5 C4 110.1(3)
N1 C5 H5A 109.6
N1 C5 H5B 109.6
C4 C5 H5A 109.6
C4 C5 H5B 109.6
H5A C5 H5B 108.2
N2 C6 H6A 109.1
N2 C6 H6B 109.1
N2 C6 C7 112.4(2)
H6A C6 H6B 107.9
C7 C6 H6A 109.1
C7 C6 H6B 109.1
C8 C7 C6 120.7(3)
C8 C7 C13 119.4(3)
C13 C7 C6 119.9(3)
C7 C8 H8 118.7
C7 C8 C9 122.5(3)
C9 C8 H8 118.7
C8 C9 H9 121.7
C10 C9 C8 116.6(3)
C10 C9 H9 121.7
O1 C10 C12 110.2(3)
C9 C10 O1 128.2(3)
C9 C10 C12 121.6(3)
O1 C11 H11A 109.9
O1 C11 H11B 109.9
O2 C11 O1 108.8(2)
O2 C11 H11A 109.9
O2 C11 H11B 109.9
H11A C11 H11B 108.3
O2 C12 C10 109.7(3)
C13 C12 O2 128.0(3)
C13 C12 C10 122.4(3)
C7 C13 H13 121.2
C12 C13 C7 117.5(3)
C12 C13 H13 121.2
N3 C14 H14A 109.5
N3 C14 H14B 109.5
N3 C14 C15 110.6(3)
H14A C14 H14B 108.1
C15 C14 H14A 109.5
C15 C14 H14B 109.5
N4 C15 C14 110.5(3)
N4 C15 H15A 109.5
N4 C15 H15B 109.5
C14 C15 H15A 109.5
C14 C15 H15B 109.5
H15A C15 H15B 108.1
N4 C16 H16A 109.6
N4 C16 H16B 109.6
N4 C16 C17 110.5(2)
H16A C16 H16B 108.1
C17 C16 H16A 109.6
C17 C16 H16B 109.6
N3 C17 C16 110.7(2)
N3 C17 H17A 109.5
N3 C17 H17B 109.5
C16 C17 H17A 109.5
C16 C17 H17B 109.5
H17A C17 H17B 108.1
N4 C18 H18A 109.2
N4 C18 H18B 109.2
N4 C18 C19 112.2(2)
H18A C18 H18B 107.9
C19 C18 H18A 109.2
C19 C18 H18B 109.2
C20 C19 C18 119.6(3)
C25 C19 C18 120.7(3)
C25 C19 C20 119.6(3)
C19 C20 H20 121.5
C21 C20 C19 117.1(3)
C21 C20 H20 121.5
O3 C21 C23 109.5(3)
C20 C21 O3 127.9(3)
C20 C21 C23 122.6(3)
O3 C22 O4 108.4(3)
O3 C22 H22A 110.0
O3 C22 H22B 110.0
O4 C22 H22A 110.0
O4 C22 H22B 110.0
H22A C22 H22B 108.4
O4 C23 C21 110.2(3)
C24 C23 O4 128.2(3)
C24 C23 C21 121.6(3)
C23 C24 H24 121.6
C23 C24 C25 116.7(3)
C25 C24 H24 121.6
C19 C25 C24 122.4(3)
C19 C25 H25 118.8
C24 C25 H25 118.8

loop_
_geom_bond_atom_site_label_1
_geom_bond_atom_site_label_2
_geom_bond_distance
O1 C10 1.373(3)
O1 C11 1.428(4)
O2 C11 1.422(4)
O2 C12 1.377(4)
O3 C21 1.377(3)
O3 C22 1.427(4)
O4 C22 1.429(4)
O4 C23 1.374(4)
N1 C0AA 1.447(4)
N1 C2 1.456(4)
N1 C5 1.462(4)
N2 C3 1.458(4)
N2 C4 1.457(3)
N2 C6 1.460(4)
N3 C0AA 1.449(4)
N3 C14 1.460(4)
N3 C17 1.459(4)
N4 C15 1.455(4)
N4 C16 1.464(4)
N4 C18 1.462(4)
C0AA H0AA 0.93(3)
C0AA H0AB 0.99(4)
C2 H2A 0.9700
C2 H2B 0.9700
C2 C3 1.512(4)
C3 H3A 0.9700
C3 H3B 0.9700
C4 H4A 0.9700
C4 H4B 0.9700
C4 C5 1.515(4)
C5 H5A 0.9700
C5 H5B 0.9700
C6 H6A 0.9700
C6 H6B 0.9700
C6 C7 1.512(4)
C7 C8 1.390(4)
C7 C13 1.406(4)
C8 H8 0.9300
C8 C9 1.397(4)
C9 H9 0.9300
C9 C10 1.369(4)
C10 C12 1.382(5)
C11 H11A 0.9700
C11 H11B 0.9700
C12 C13 1.367(4)
C13 H13 0.9300
C14 H14A 0.9700
C14 H14B 0.9700
C14 C15 1.513(4)
C15 H15A 0.9700
C15 H15B 0.9700
C16 H16A 0.9700
C16 H16B 0.9700
C16 C17 1.505(4)
C17 H17A 0.9700
C17 H17B 0.9700
C18 H18A 0.9700
C18 H18B 0.9700
C18 C19 1.508(4)
C19 C20 1.409(4)
C19 C25 1.390(4)
C20 H20 0.9300
C20 C21 1.367(5)
C21 C23 1.382(4)
C22 H22A 0.9700
C22 H22B 0.9700
C23 C24 1.366(5)
C24 H24 0.9300
C24 C25 1.396(5)
C25 H25 0.9300

loop_
_geom_torsion_atom_site_label_1
_geom_torsion_atom_site_label_2
_geom_torsion_atom_site_label_3
_geom_torsion_atom_site_label_4
_geom_torsion
O1 C10 C12 O2 -0.7(4)
O1 C10 C12 C13 179.1(3)
O2 C12 C13 C7 179.6(3)
O3 C21 C23 O4 1.5(4)
O3 C21 C23 C24 -177.3(3)
O4 C23 C24 C25 179.0(3)
N1 C2 C3 N2 59.5(4)
N2 C4 C5 N1 -59.0(3)
N2 C6 C7 C8 -42.1(4)
N2 C6 C7 C13 140.0(3)
N3 C14 C15 N4 59.2(3)
N4 C16 C17 N3 -59.4(3)
N4 C18 C19 C20 -58.0(4)
N4 C18 C19 C25 118.7(3)
C0AA N1 C2 C3 177.7(3)
C0AA N1 C5 C4 -177.6(3)
C0AA N3 C14 C15 -179.6(3)
C0AA N3 C17 C16 179.1(2)
C2 N1 C0AA N3 -164.6(3)
C2 N1 C5 C4 58.0(3)
C3 N2 C4 C5 59.2(3)
C3 N2 C6 C7 -69.1(3)
C4 N2 C3 C2 -59.5(3)
C4 N2 C6 C7 169.0(3)
C5 N1 C0AA N3 72.2(3)
C5 N1 C2 C3 -58.2(4)
C6 N2 C3 C2 176.9(2)
C6 N2 C4 C5 -177.7(3)
C6 C7 C8 C9 -177.8(3)
C6 C7 C13 C12 178.3(3)
C7 C8 C9 C10 -0.9(4)
C8 C7 C13 C12 0.4(4)
C8 C9 C10 O1 -178.6(3)
C8 C9 C10 C12 1.2(4)
C9 C10 C12 O2 179.4(3)
C9 C10 C12 C13 -0.8(5)
C10 O1 C11 O2 0.5(3)
C10 C12 C13 C7 -0.1(4)
C11 O1 C10 C9 179.9(3)
C11 O1 C10 C12 0.1(3)
C11 O2 C12 C10 1.0(4)
C11 O2 C12 C13 -178.8(3)
C12 O2 C11 O1 -0.9(4)
C13 C7 C8 C9 0.1(4)
C14 N3 C0AA N1 -173.1(3)
C14 N3 C17 C16 57.2(3)
C15 N4 C16 C17 59.5(3)
C15 N4 C18 C19 -58.6(3)
C16 N4 C15 C14 -59.4(3)
C16 N4 C18 C19 -179.8(3)
C17 N3 C0AA N1 65.3(3)
C17 N3 C14 C15 -56.9(3)
C18 N4 C15 C14 178.0(2)
C18 N4 C16 C17 -176.9(2)
C18 C19 C20 C21 175.4(3)
C18 C19 C25 C24 -175.0(3)
C19 C20 C21 O3 179.3(3)
C19 C20 C21 C23 -0.8(5)
C20 C19 C25 C24 1.7(5)
C20 C21 C23 O4 -178.4(3)
C20 C21 C23 C24 2.9(5)
C21 O3 C22 O4 11.6(4)
C21 C23 C24 C25 -2.5(5)
C22 O3 C21 C20 171.8(3)
C22 O3 C21 C23 -8.1(3)
C22 O4 C23 C21 5.7(4)
C22 O4 C23 C24 -175.6(3)
C23 O4 C22 O3 -10.7(4)
C23 C24 C25 C19 0.2(5)
C25 C19 C20 C21 -1.4(4)
